data_8104448
loop_
_publ_author_name
'Usov, O.A.'
'Kartenko, N.F.'
'Sapozhnikova, L.S.'
'Rozhdestvenskaya, I.V.'

_publ_section_title
;
 Crystal structure of europium barium copper aluminium oxide
;
_journal_name_full 'Zeitschrift fuer Kristallographie (149,1979-)'
_journal_page_first 285
_journal_page_last 286
_journal_volume 205
_journal_year 1993
_chemical_formula_sum 'Al0.419 Ba2 Cu2.581 Eu O6.729'
_chemical_name_systematic 'Eu Ba2 Cu2 (Cu0.581 Al0.419 O6.729)'
_space_group_IT_number 123
_symmetry_space_group_name_Hall '-P 4 2'
_symmetry_space_group_name_H-M 'P 4/m m m'
_cell_angle_alpha 90
_cell_angle_beta 90
_cell_angle_gamma 90
_cell_formula_units_Z 1
_cell_length_a 3.899
_cell_length_b 3.899
_cell_length_c 11.707
_cell_volume 177.972
_citation_journal_id_ASTM ZEKRDZ
_cod_data_source_file Usov_ZEKRDZ_1993_1498.cif
_cod_data_source_block Al0.419Ba2Cu2.581Eu1O6.729
_cod_original_cell_volume 177.9722
_cod_original_formula_sum 'Al0.419 Ba2 Cu2.581 Eu1 O6.729'
_cod_database_code 8104448

loop_
_symmetry_equiv_pos_as_xyz
x,y,z
-y,x,z
-x,-y,z
y,-x,z
x,-y,-z
y,x,-z
-x,y,-z
-y,-x,-z
-x,-y,-z
y,-x,-z
x,y,-z
-y,x,-z
-x,y,z
-y,-x,z
x,-y,z
y,x,z

loop_
_atom_site_label
_atom_site_type_symbol
_atom_site_fract_x
_atom_site_fract_y
_atom_site_fract_z
_atom_site_occupancy
_atom_site_U_iso_or_equiv
Al1 Al 0 0 0 0.4192 0.0
O1 O 0 0.5 0 0.3646 0.0
Ba1 Ba 0.5 0.5 0.18948 1 0.0
Eu1 Eu 0.5 0.5 0.5 1 0.0
O2 O 0.5 0 0.3739 1 0.0
Cu1 Cu 0 0 0 0.5808 0.0
O3 O 0 0 0.1593 1 0.0
Cu2 Cu 0 0 0.35597 1 0.0
